data_4129438
loop_
_publ_author_name
'Holthausen, Michael H.'
'Bayne, Julia M.'
'Mallov, Ian'
'Dobrovetsky, Roman'
'Stephan, Douglas W.'

_publ_section_title
;
 1,2-Diphosphonium dication: a strong P-based Lewis acid in frustrated
 lewis pair (FLP)-activations of B-H, Si-H, C-H, and H-H bonds.
;
_journal_issue 23
_journal_name_full 'Journal of the American Chemical Society'
_journal_page_first 7298
_journal_page_last 7301
_journal_paper_doi 10.1021/jacs.5b04109
_journal_volume 137
_journal_year 2015
_chemical_formula_moiety 'C19 H34 P, B F4'
_chemical_formula_sum 'C19 H34 B F4 P'
_chemical_formula_weight 380.24
_space_group_IT_number 9
_space_group_name_Hall 'C -2yc'
_space_group_name_H-M_alt 'C 1 c 1'
_symmetry_cell_setting monoclinic
_symmetry_space_group_name_Hall 'C -2yc'
_symmetry_space_group_name_H-M 'C 1 c 1'
_atom_sites_solution_hydrogens geom
_atom_sites_solution_primary direct
_atom_sites_solution_secondary difmap
_audit_creation_method SHELXL-97
_cell_angle_alpha 90.00
_cell_angle_beta 96.248(8)
_cell_angle_gamma 90.00
_cell_formula_units_Z 4
_cell_length_a 15.2365(19)
_cell_length_b 8.3072(7)
_cell_length_c 16.1953(16)
_cell_measurement_reflns_used 9892
_cell_measurement_temperature 149(2)
_cell_measurement_theta_max 54.845
_cell_measurement_theta_min 5.061
_cell_volume 2037.7(4)
_computing_cell_refinement
'Bruker SMART. Area-Detector Software Package. (Siemens Industrial Automation, 1993, Inc.: Madison, WI)'
_computing_data_collection
'Bruker SMART. Area-Detector Software Package. (Siemens Industrial Automation, 1993, Inc.: Madison, WI)'
_computing_data_reduction
'Bruker SAINT. Area-Detector Integration Software. (Siemens Industrial Automation, 1995, Inc.: Madison, WI)'
_computing_molecular_graphics 'Ortep for Windows (L. J. Farrugia, J. Appl. Cryst. 1997, 30, 565)'
_computing_publication_material 'WinGX v1.70.01 (L. J. Farrugia, J. Appl. Cryst. 1999, 32, 837)'
_computing_structure_refinement
'SHELX-97. Programs for Crystal Structure Analysis. (G. M. Sheldrick, 1997, Release 97-2, University of G&#x00F6;ttingen, Germany)'
_computing_structure_solution
'SHELX-97. Programs for Crystal Structure Analysis. (G. M. Sheldrick, 1997, Release 97-2, University of G&#x00F6;ttingen, Germany)'
_diffrn_ambient_temperature 149(2)
_diffrn_measured_fraction_theta_full 1.000
_diffrn_measured_fraction_theta_max 1.000
_diffrn_measurement_device_type 'Bruker Apex II CCD detector'
_diffrn_measurement_method 'phi and omega scans'
_diffrn_radiation_monochromator graphite
_diffrn_radiation_source 'fine-focus sealed tube'
_diffrn_radiation_type MoK\a
_diffrn_radiation_wavelength 0.71073
_diffrn_reflns_av_R_equivalents 0.0294
_diffrn_reflns_av_unetI/netI 0.0317
_diffrn_reflns_limit_h_max 19
_diffrn_reflns_limit_h_min -19
_diffrn_reflns_limit_k_max 10
_diffrn_reflns_limit_k_min -10
_diffrn_reflns_limit_l_max 20
_diffrn_reflns_limit_l_min -20
_diffrn_reflns_number 16249
_diffrn_reflns_theta_full 27.46
_diffrn_reflns_theta_max 27.46
_diffrn_reflns_theta_min 2.53
_exptl_absorpt_coefficient_mu 0.169
_exptl_absorpt_correction_T_max 0.7456
_exptl_absorpt_correction_T_min 0.7165
_exptl_absorpt_correction_type multi-scan
_exptl_absorpt_process_details
'SADABS. Area-Detector Integration Software. (Siemens Industrial Automation, 1995, Inc.: Madison, WI)'
_exptl_crystal_colour colorless
_exptl_crystal_density_diffrn 1.239
_exptl_crystal_density_method 'not measured'
_exptl_crystal_description block
_exptl_crystal_F_000 816
_exptl_crystal_size_max 0.50
_exptl_crystal_size_mid 0.20
_exptl_crystal_size_min 0.20
_refine_diff_density_max 0.244
_refine_diff_density_min -0.159
_refine_diff_density_rms 0.036
_refine_ls_abs_structure_details 'Flack H D (1983), Acta Cryst. A39, 876-881'
_refine_ls_abs_structure_Flack 0.03(6)
_refine_ls_extinction_method none
_refine_ls_goodness_of_fit_ref 1.030
_refine_ls_hydrogen_treatment constr
_refine_ls_matrix_type full
_refine_ls_number_parameters 235
_refine_ls_number_reflns 4644
_refine_ls_number_restraints 2
_refine_ls_restrained_S_all 1.030
_refine_ls_R_factor_all 0.0338
_refine_ls_R_factor_gt 0.0300
_refine_ls_shift/su_max 0.001
_refine_ls_shift/su_mean 0.000
_refine_ls_structure_factor_coef Fsqd
_refine_ls_weighting_details 'calc w=1/[\s^2^(Fo^2^)+(0.0407P)^2^+0.4475P] where P=(Fo^2^+2Fc^2^)/3'
_refine_ls_weighting_scheme calc
_refine_ls_wR_factor_gt 0.0714
_refine_ls_wR_factor_ref 0.0736
_reflns_number_gt 4349
_reflns_number_total 4644
_reflns_threshold_expression >2sigma(I)
_cod_data_source_file 7[BF4].cif
_cod_data_source_block 7[BF4]
_cod_original_sg_symbol_H-M 'C c'
_cod_database_code 4129438

loop_
_symmetry_equiv_pos_as_xyz
'x, y, z'
'x, -y, z+1/2'
'x+1/2, y+1/2, z'
'x+1/2, -y+1/2, z+1/2'

loop_
_atom_site_label
_atom_site_type_symbol
_atom_site_fract_x
_atom_site_fract_y
_atom_site_fract_z
_atom_site_U_iso_or_equiv
_atom_site_adp_type
_atom_site_occupancy
_atom_site_symmetry_multiplicity
_atom_site_calc_flag
_atom_site_refinement_flags
P1 P 0.30338(2) 0.06552(4) 0.77369(2) 0.01252(8) Uani 1 1 d .
F1 F -0.02943(7) -0.68316(11) 1.01885(7) 0.0331(3) Uani 1 1 d .
F2 F 0.09855(8) -0.82482(14) 1.01554(9) 0.0450(3) Uani 1 1 d .
F3 F -0.03304(8) -0.94492(13) 0.97848(7) 0.0420(3) Uani 1 1 d .
F4 F 0.00705(8) -0.88039(14) 1.11257(6) 0.0405(3) Uani 1 1 d .
C10 C 0.39540(12) 0.35479(18) 0.80231(10) 0.0238(3) Uani 1 1 d .
H1 H 0.3509 0.4092 0.7638 0.036 Uiso 1 1 calc R
H10 H 0.4400 0.3057 0.7710 0.036 Uiso 1 1 calc R
H11 H 0.4238 0.4333 0.8418 0.036 Uiso 1 1 calc R
C8 C 0.35054(11) 0.22250(18) 0.85020(10) 0.0183(3) Uani 1 1 d .
C7 C 0.24983(10) 0.18868(18) 0.69247(9) 0.0147(3) Uani 1 1 d .
H15 H 0.2187 0.2811 0.7161 0.018 Uiso 1 1 calc R
C1 C 0.28738(10) 0.23819(18) 0.61294(9) 0.0187(3) Uani 1 1 d .
H20 H 0.3419 0.1812 0.5997 0.022 Uiso 1 1 calc R
C2 C 0.27766(11) 0.40821(19) 0.58717(10) 0.0234(3) Uani 1 1 d .
H17 H 0.3290 0.4706 0.5818 0.028 Uiso 1 1 calc R
C3 C 0.19751(12) 0.47657(19) 0.57111(10) 0.0256(4) Uani 1 1 d .
H2 H 0.1933 0.5893 0.5617 0.031 Uiso 1 1 calc R
C18 C 0.12844(11) 0.0474(2) 0.81063(12) 0.0312(4) Uani 1 1 d .
H33 H 0.0823 -0.0124 0.8353 0.047 Uiso 1 1 calc R
H3 H 0.1081 0.0728 0.7526 0.047 Uiso 1 1 calc R
H34 H 0.1412 0.1475 0.8416 0.047 Uiso 1 1 calc R
C16 C 0.21316(11) -0.0562(2) 0.81439(11) 0.0222(4) Uani 1 1 d .
C17 C 0.23847(13) -0.1117(2) 0.90443(12) 0.0331(4) Uani 1 1 d .
H4 H 0.1916 -0.1804 0.9219 0.050 Uiso 1 1 calc R
H5 H 0.2461 -0.0175 0.9409 0.050 Uiso 1 1 calc R
H6 H 0.2938 -0.1726 0.9078 0.050 Uiso 1 1 calc R
C11 C 0.27756(12) 0.3081(2) 0.89276(11) 0.0292(4) Uani 1 1 d .
H8 H 0.2504 0.2314 0.9283 0.044 Uiso 1 1 calc R
H7 H 0.2325 0.3499 0.8503 0.044 Uiso 1 1 calc R
H9 H 0.3034 0.3974 0.9267 0.044 Uiso 1 1 calc R
C9 C 0.41769(12) 0.1530(2) 0.91880(10) 0.0261(4) Uani 1 1 d .
H12 H 0.4373 0.2383 0.9584 0.039 Uiso 1 1 calc R
H13 H 0.4686 0.1101 0.8939 0.039 Uiso 1 1 calc R
H14 H 0.3899 0.0665 0.9478 0.039 Uiso 1 1 calc R
C6 C 0.20236(10) 0.13768(19) 0.60950(9) 0.0181(3) Uani 1 1 d .
H19 H 0.2066 0.0217 0.5939 0.022 Uiso 1 1 calc R
C5 C 0.11923(11) 0.2223(2) 0.58088(10) 0.0218(3) Uani 1 1 d .
H16 H 0.0659 0.1625 0.5715 0.026 Uiso 1 1 calc R
C4 C 0.11748(11) 0.3813(2) 0.56786(10) 0.0233(3) Uani 1 1 d .
H18 H 0.0620 0.4335 0.5561 0.028 Uiso 1 1 calc R
C12 C 0.39208(12) -0.06740(17) 0.73761(10) 0.0179(3) Uani 1 1 d .
C15 C 0.47578(11) 0.0286(2) 0.72429(11) 0.0244(4) Uani 1 1 d .
H23 H 0.5009 0.0752 0.7772 0.037 Uiso 1 1 calc R
H22 H 0.4606 0.1150 0.6841 0.037 Uiso 1 1 calc R
H21 H 0.5191 -0.0433 0.7031 0.037 Uiso 1 1 calc R
C14 C 0.41853(12) -0.1982(2) 0.80325(11) 0.0255(4) Uani 1 1 d .
H24 H 0.3676 -0.2675 0.8094 0.038 Uiso 1 1 calc R
H25 H 0.4380 -0.1470 0.8566 0.038 Uiso 1 1 calc R
H26 H 0.4668 -0.2632 0.7855 0.038 Uiso 1 1 calc R
C13 C 0.36048(12) -0.1491(2) 0.65383(11) 0.0265(4) Uani 1 1 d .
H27 H 0.4053 -0.2260 0.6397 0.040 Uiso 1 1 calc R
H29 H 0.3513 -0.0671 0.6102 0.040 Uiso 1 1 calc R
H28 H 0.3049 -0.2060 0.6585 0.040 Uiso 1 1 calc R
C19 C 0.18909(13) -0.2044(2) 0.75922(13) 0.0323(4) Uani 1 1 d .
H30 H 0.2401 -0.2768 0.7612 0.048 Uiso 1 1 calc R
H31 H 0.1726 -0.1695 0.7018 0.048 Uiso 1 1 calc R
H32 H 0.1393 -0.2611 0.7795 0.048 Uiso 1 1 calc R
B1 B 0.01109(13) -0.8331(2) 1.03088(11) 0.0219(4) Uani 1 1 d .

loop_
_atom_site_aniso_label
_atom_site_aniso_U_11
_atom_site_aniso_U_22
_atom_site_aniso_U_33
_atom_site_aniso_U_23
_atom_site_aniso_U_13
_atom_site_aniso_U_12
P1 0.01337(15) 0.01368(15) 0.01044(16) 0.00049(14) 0.00091(12) -0.00054(15)
F1 0.0402(6) 0.0246(5) 0.0342(6) 0.0023(4) 0.0023(5) 0.0062(4)
F2 0.0297(6) 0.0387(6) 0.0689(9) -0.0064(6) 0.0160(6) -0.0026(5)
F3 0.0477(7) 0.0348(6) 0.0408(7) -0.0152(5) -0.0079(5) -0.0106(5)
F4 0.0566(7) 0.0419(6) 0.0229(6) 0.0038(5) 0.0035(5) 0.0158(5)
C10 0.0291(9) 0.0163(7) 0.0243(9) -0.0025(6) -0.0046(7) -0.0065(6)
C8 0.0232(8) 0.0171(7) 0.0134(7) -0.0049(6) -0.0036(6) -0.0012(6)
C7 0.0152(7) 0.0166(7) 0.0120(7) 0.0001(5) 0.0006(5) 0.0009(6)
C1 0.0199(8) 0.0234(7) 0.0129(8) 0.0034(6) 0.0014(6) 0.0010(6)
C2 0.0259(9) 0.0229(8) 0.0212(8) 0.0068(6) 0.0024(6) -0.0007(6)
C3 0.0357(9) 0.0214(7) 0.0196(8) 0.0055(6) 0.0025(7) 0.0035(7)
C18 0.0164(9) 0.0469(11) 0.0316(11) 0.0021(8) 0.0092(8) -0.0039(8)
C16 0.0171(9) 0.0287(9) 0.0214(9) 0.0053(7) 0.0044(7) -0.0082(6)
C17 0.0340(10) 0.0414(10) 0.0246(9) 0.0132(8) 0.0067(8) -0.0075(8)
C11 0.0362(10) 0.0298(9) 0.0211(9) -0.0103(7) 0.0010(8) 0.0051(7)
C9 0.0303(9) 0.0277(8) 0.0178(9) -0.0022(7) -0.0080(7) 0.0015(7)
C6 0.0195(8) 0.0204(7) 0.0138(8) 0.0000(6) -0.0008(6) 0.0006(6)
C5 0.0188(8) 0.0294(8) 0.0161(8) -0.0008(6) -0.0025(6) 0.0006(6)
C4 0.0206(8) 0.0309(8) 0.0176(8) -0.0005(7) -0.0006(6) 0.0073(7)
C12 0.0204(8) 0.0162(8) 0.0173(9) 0.0001(5) 0.0028(7) 0.0048(6)
C15 0.0191(9) 0.0294(9) 0.0258(9) 0.0030(7) 0.0073(7) 0.0050(7)
C14 0.0284(9) 0.0193(8) 0.0285(10) 0.0048(7) 0.0010(8) 0.0072(7)
C13 0.0329(10) 0.0236(8) 0.0232(9) -0.0062(6) 0.0041(7) 0.0063(7)
C19 0.0301(10) 0.0297(9) 0.0361(11) 0.0043(8) -0.0012(8) -0.0148(8)
B1 0.0233(9) 0.0222(8) 0.0198(9) -0.0047(7) 0.0008(7) 0.0004(7)

loop_
_atom_type_symbol
_atom_type_description
_atom_type_scat_dispersion_real
_atom_type_scat_dispersion_imag
_atom_type_scat_source
C C 0.0033 0.0016 'International Tables Vol C Tables 4.2.6.8 and 6.1.1.4'
H H 0.0000 0.0000 'International Tables Vol C Tables 4.2.6.8 and 6.1.1.4'
B B 0.0013 0.0007 'International Tables Vol C Tables 4.2.6.8 and 6.1.1.4'
F F 0.0171 0.0103 'International Tables Vol C Tables 4.2.6.8 and 6.1.1.4'
P P 0.1023 0.0942 'International Tables Vol C Tables 4.2.6.8 and 6.1.1.4'

loop_
_geom_angle_atom_site_label_1
_geom_angle_atom_site_label_2
_geom_angle_atom_site_label_3
_geom_angle
C7 P1 C16 105.80(7)
C7 P1 C12 113.03(7)
C16 P1 C12 111.66(7)
C7 P1 C8 101.42(7)
C16 P1 C8 112.45(8)
C12 P1 C8 111.93(7)
C8 C10 H1 109.5
C8 C10 H10 109.5
H1 C10 H10 109.5
C8 C10 H11 109.5
H1 C10 H11 109.5
H10 C10 H11 109.5
C9 C8 C11 107.76(14)
C9 C8 C10 109.47(14)
C11 C8 C10 105.99(14)
C9 C8 P1 113.01(11)
C11 C8 P1 111.73(12)
C10 C8 P1 108.63(11)
C6 C7 C1 60.81(10)
C6 C7 P1 128.81(11)
C1 C7 P1 126.35(11)
C6 C7 H15 110.7
C1 C7 H15 110.7
P1 C7 H15 110.7
C2 C1 C7 117.56(14)
C2 C1 C6 116.84(13)
C7 C1 C6 59.39(10)
C2 C1 H20 116.9
C7 C1 H20 116.9
C6 C1 H20 116.9
C3 C2 C1 121.29(15)
C3 C2 H17 119.4
C1 C2 H17 119.4
C2 C3 C4 121.22(15)
C2 C3 H2 119.4
C4 C3 H2 119.4
C16 C18 H33 109.5
C16 C18 H3 109.5
H33 C18 H3 109.5
C16 C18 H34 109.5
H33 C18 H34 109.5
H3 C18 H34 109.5
C17 C16 C19 109.23(15)
C17 C16 C18 109.04(16)
C19 C16 C18 106.07(15)
C17 C16 P1 112.07(12)
C19 C16 P1 111.26(12)
C18 C16 P1 108.97(12)
C16 C17 H4 109.5
C16 C17 H5 109.5
H4 C17 H5 109.5
C16 C17 H6 109.5
H4 C17 H6 109.5
H5 C17 H6 109.5
C8 C11 H8 109.5
C8 C11 H7 109.5
H8 C11 H7 109.5
C8 C11 H9 109.5
H8 C11 H9 109.5
H7 C11 H9 109.5
C8 C9 H12 109.5
C8 C9 H13 109.5
H12 C9 H13 109.5
C8 C9 H14 109.5
H12 C9 H14 109.5
H13 C9 H14 109.5
C5 C6 C7 117.06(13)
C5 C6 C1 116.28(13)
C7 C6 C1 59.80(10)
C5 C6 H19 117.1
C7 C6 H19 117.1
C1 C6 H19 117.1
C4 C5 C6 121.40(15)
C4 C5 H16 119.3
C6 C5 H16 119.3
C5 C4 C3 122.08(15)
C5 C4 H18 119.0
C3 C4 H18 119.0
C15 C12 C14 107.65(14)
C15 C12 C13 106.74(14)
C14 C12 C13 109.18(13)
C15 C12 P1 111.88(11)
C14 C12 P1 109.95(12)
C13 C12 P1 111.32(12)
C12 C15 H23 109.5
C12 C15 H22 109.5
H23 C15 H22 109.5
C12 C15 H21 109.5
H23 C15 H21 109.5
H22 C15 H21 109.5
C12 C14 H24 109.5
C12 C14 H25 109.5
H24 C14 H25 109.5
C12 C14 H26 109.5
H24 C14 H26 109.5
H25 C14 H26 109.5
C12 C13 H27 109.5
C12 C13 H29 109.5
H27 C13 H29 109.5
C12 C13 H28 109.5
H27 C13 H28 109.5
H29 C13 H28 109.5
C16 C19 H30 109.5
C16 C19 H31 109.5
H30 C19 H31 109.5
C16 C19 H32 109.5
H30 C19 H32 109.5
H31 C19 H32 109.5
F3 B1 F2 109.68(14)
F3 B1 F4 109.02(14)
F2 B1 F4 109.19(15)
F3 B1 F1 109.64(14)
F2 B1 F1 110.55(14)
F4 B1 F1 108.73(14)

loop_
_geom_bond_atom_site_label_1
_geom_bond_atom_site_label_2
_geom_bond_distance
P1 C7 1.7914(15)
P1 C16 1.8825(16)
P1 C12 1.8865(17)
P1 C8 1.8864(15)
F1 B1 1.394(2)
F2 B1 1.384(2)
F3 B1 1.382(2)
F4 B1 1.388(2)
C10 C8 1.547(2)
C10 H1 0.9800
C10 H10 0.9800
C10 H11 0.9800
C8 C9 1.538(2)
C8 C11 1.544(2)
C7 C6 1.515(2)
C7 C1 1.522(2)
C7 H15 1.0000
C1 C2 1.476(2)
C1 C6 1.537(2)
C1 H20 1.0000
C2 C3 1.346(2)
C2 H17 0.9500
C3 C4 1.450(2)
C3 H2 0.9500
C18 C16 1.547(3)
C18 H33 0.9800
C18 H3 0.9800
C18 H34 0.9800
C16 C17 1.538(2)
C16 C19 1.542(3)
C17 H4 0.9800
C17 H5 0.9800
C17 H6 0.9800
C11 H8 0.9800
C11 H7 0.9800
C11 H9 0.9800
C9 H12 0.9800
C9 H13 0.9800
C9 H14 0.9800
C6 C5 1.478(2)
C6 H19 1.0000
C5 C4 1.337(2)
C5 H16 0.9500
C4 H18 0.9500
C12 C15 1.539(2)
C12 C14 1.543(2)
C12 C13 1.547(2)
C15 H23 0.9800
C15 H22 0.9800
C15 H21 0.9800
C14 H24 0.9800
C14 H25 0.9800
C14 H26 0.9800
C13 H27 0.9800
C13 H29 0.9800
C13 H28 0.9800
C19 H30 0.9800
C19 H31 0.9800
C19 H32 0.9800

loop_
_geom_torsion_atom_site_label_1
_geom_torsion_atom_site_label_2
_geom_torsion_atom_site_label_3
_geom_torsion_atom_site_label_4
_geom_torsion
C7 P1 C8 C9 -167.58(12)
C16 P1 C8 C9 79.84(14)
C12 P1 C8 C9 -46.80(15)
C7 P1 C8 C11 70.68(13)
C16 P1 C8 C11 -41.91(14)
C12 P1 C8 C11 -168.54(11)
C7 P1 C8 C10 -45.89(13)
C16 P1 C8 C10 -158.48(11)
C12 P1 C8 C10 74.88(13)
C16 P1 C7 C6 -65.86(15)
C12 P1 C7 C6 56.62(16)
C8 P1 C7 C6 176.62(13)
C16 P1 C7 C1 -145.18(13)
C12 P1 C7 C1 -22.70(16)
C8 P1 C7 C1 97.30(14)
C6 C7 C1 C2 106.43(15)
P1 C7 C1 C2 -134.87(13)
P1 C7 C1 C6 118.70(15)
C7 C1 C2 C3 -59.9(2)
C6 C1 C2 C3 7.8(2)
C1 C2 C3 C4 -8.2(3)
C7 P1 C16 C17 -155.64(13)
C12 P1 C16 C17 81.00(15)
C8 P1 C16 C17 -45.78(15)
C7 P1 C16 C19 81.73(14)
C12 P1 C16 C19 -41.62(16)
C8 P1 C16 C19 -168.41(12)
C7 P1 C16 C18 -34.87(14)
C12 P1 C16 C18 -158.23(11)
C8 P1 C16 C18 74.99(14)
C1 C7 C6 C5 -106.14(15)
P1 C7 C6 C5 138.90(13)
P1 C7 C6 C1 -114.96(15)
C2 C1 C6 C5 -0.2(2)
C7 C1 C6 C5 107.44(15)
C2 C1 C6 C7 -107.65(15)
C7 C6 C5 C4 60.5(2)
C1 C6 C5 C4 -7.3(2)
C6 C5 C4 C3 7.6(2)
C2 C3 C4 C5 0.3(2)
C7 P1 C12 C15 74.62(13)
C16 P1 C12 C15 -166.23(10)
C8 P1 C12 C15 -39.16(14)
C7 P1 C12 C14 -165.83(11)
C16 P1 C12 C14 -46.67(15)
C8 P1 C12 C14 80.40(13)
C7 P1 C12 C13 -44.71(14)
C16 P1 C12 C13 74.44(13)
C8 P1 C12 C13 -158.49(11)
